data_7213865
loop_
_publ_author_name
'Ren, Cai-Xia'
'Zheng, Ai-Li'
'Cai, Li-Xuan'
'Chen, Cheng'
'Tan, Bin'
'Zhang, Jie'

_publ_section_title
;
 Anion-induced structural transformation involving interpenetration
 control and luminescence switching
;
_journal_issue 6
_journal_name_full CrystEngComm
_journal_page_first 1038
_journal_paper_doi 10.1039/c3ce42164c
_journal_volume 16
_journal_year 2014
_chemical_formula_moiety 'C18 H20 Cd Cl2 N2 O5'
_chemical_formula_sum 'C18 H20 Cd Cl2 N2 O5'
_chemical_formula_weight 527.66
_chemical_name_systematic
; 
 ? 
;
_space_group_IT_number 15
_symmetry_cell_setting monoclinic
_symmetry_space_group_name_Hall '-C 2yc'
_symmetry_space_group_name_H-M 'C 1 2/c 1'
_atom_sites_solution_hydrogens geom
_atom_sites_solution_primary direct
_atom_sites_solution_secondary difmap
_audit_creation_method SHELXL-97
_cell_angle_alpha 90.00
_cell_angle_beta 103.582(14)
_cell_angle_gamma 90.00
_cell_formula_units_Z 8
_cell_length_a 15.971(4)
_cell_length_b 16.246(3)
_cell_length_c 16.318(4)
_cell_measurement_reflns_used 2055
_cell_measurement_temperature 293(2)
_cell_measurement_theta_max 27.4025
_cell_measurement_theta_min 2.0363
_cell_volume 4115.5(16)
_computing_cell_refinement 'CrystalClear (Rigaku Inc., 2007)'
_computing_data_collection 'CrystalClear (Rigaku Inc., 2007)'
_computing_data_reduction 'CrystalClear (Rigaku Inc., 2007)'
_computing_structure_refinement 'SHELXL-97 (Sheldrick, 1997)'
_computing_structure_solution 'SHELXS-97 (Sheldrick, 1990)'
_diffrn_ambient_temperature 293(2)
_diffrn_measured_fraction_theta_full 0.994
_diffrn_measured_fraction_theta_max 0.994
_diffrn_measurement_device_type 'Mercury2 '
_diffrn_measurement_method CCD_Profile_fitting
_diffrn_radiation_monochromator graphite
_diffrn_radiation_source 'fine-focus sealed tube'
_diffrn_radiation_type MoK\a
_diffrn_radiation_wavelength 0.71073
_diffrn_reflns_av_R_equivalents 0.0350
_diffrn_reflns_av_sigmaI/netI 0.0304
_diffrn_reflns_limit_h_max 20
_diffrn_reflns_limit_h_min -20
_diffrn_reflns_limit_k_max 20
_diffrn_reflns_limit_k_min -20
_diffrn_reflns_limit_l_max 20
_diffrn_reflns_limit_l_min -21
_diffrn_reflns_number 15672
_diffrn_reflns_theta_full 27.44
_diffrn_reflns_theta_max 27.44
_diffrn_reflns_theta_min 2.39
_exptl_absorpt_coefficient_mu 1.352
_exptl_absorpt_correction_T_max 1.0000
_exptl_absorpt_correction_T_min 0.7177
_exptl_absorpt_correction_type multi-scan
_exptl_crystal_colour Colorless
_exptl_crystal_density_diffrn 1.703
_exptl_crystal_density_method 'not measured'
_exptl_crystal_description Bulk
_exptl_crystal_F_000 2112
_exptl_crystal_size_max 0.20
_exptl_crystal_size_mid 0.14
_exptl_crystal_size_min 0.04
_refine_diff_density_max 0.631
_refine_diff_density_min -0.758
_refine_diff_density_rms 0.082
_refine_ls_extinction_method none
_refine_ls_goodness_of_fit_ref 1.009
_refine_ls_hydrogen_treatment mixed
_refine_ls_matrix_type full
_refine_ls_number_parameters 254
_refine_ls_number_reflns 4675
_refine_ls_number_restraints 3
_refine_ls_restrained_S_all 1.009
_refine_ls_R_factor_all 0.0508
_refine_ls_R_factor_gt 0.0429
_refine_ls_shift/su_max 0.001
_refine_ls_shift/su_mean 0.000
_refine_ls_structure_factor_coef Fsqd
_refine_ls_weighting_details 'calc w=1/[\s^2^(Fo^2^)+(0.0684P)^2^+7.3133P] where P=(Fo^2^+2Fc^2^)/3'
_refine_ls_weighting_scheme calc
_refine_ls_wR_factor_gt 0.1181
_refine_ls_wR_factor_ref 0.1272
_reflns_number_gt 4000
_reflns_number_total 4675
_reflns_threshold_expression >2sigma(I)
_cod_data_source_file c3ce42164c.txt
_cod_data_source_block 3-rcx
_cod_depositor_comments
;
The following automatic conversions were performed:

'_exptl_absorpt_correction_type' value 'Multi-scan' changed to
'multi-scan' according to
/usr/data/users/saulius/automatic-downloads/current/RSC/lib/dictionaries/cif_core.dic
dictionary named 'cif_core.dic' version 2.4.2 from 2011-04-26.

Automatic conversion script
Id: cif_fix_values 2281 2013-09-26 08:29:07Z andrius 
;
_cod_original_cell_volume 4115.7(16)
_cod_original_sg_symbol_H-M C2/c
_cod_database_code 7213865

loop_
_symmetry_equiv_pos_as_xyz
'x, y, z'
'-x, y, -z+1/2'
'x+1/2, y+1/2, z'
'-x+1/2, y+1/2, -z+1/2'
'-x, -y, -z'
'x, -y, z-1/2'
'-x+1/2, -y+1/2, -z'
'x+1/2, -y+1/2, z-1/2'

loop_
_atom_site_label
_atom_site_type_symbol
_atom_site_fract_x
_atom_site_fract_y
_atom_site_fract_z
_atom_site_U_iso_or_equiv
_atom_site_adp_type
_atom_site_occupancy
_atom_site_symmetry_multiplicity
_atom_site_calc_flag
_atom_site_refinement_flags
_atom_site_disorder_assembly
_atom_site_disorder_group
Cd1 Cd 0.892042(17) 0.014934(16) 0.284873(16) 0.04608(12) Uani 1 1 d . . .
Cl1 Cl 0.72676(7) 0.01905(8) 0.22432(7) 0.0661(3) Uani 1 1 d . . .
Cl2 Cl 1.06540(7) 0.00240(8) 0.35351(6) 0.0640(3) Uani 1 1 d . . .
O1 O 0.8935(2) 0.15779(18) 0.31126(19) 0.0699(9) Uani 1 1 d . . .
O2 O 0.88244(18) 0.07656(15) 0.41626(17) 0.0529(6) Uani 1 1 d . . .
O1WA O 0.9136(5) 0.7571(5) 0.6697(5) 0.093(2) Uiso 0.50 1 d P A 2
O1WB O 0.9705(11) 0.7412(11) 0.7142(10) 0.096(5) Uiso 0.25 1 d P . 1
O1WC O 1.0000 0.2268(12) 0.7500 0.153(6) Uiso 0.50 2 d SP . .
O2WA O 0.9015(17) 0.5960(11) 0.7138(13) 0.159(8) Uiso 0.49(3) 1 d P B 2
O2WB O 0.9509(14) 0.5820(9) 0.7475(12) 0.142(7) Uiso 0.51(3) 1 d P . 1
O3WA O 1.0375(13) 0.455(2) 0.6982(15) 0.140(10) Uiso 0.31(2) 1 d P C 2
O3WB O 1.0387(5) 0.3974(7) 0.6783(5) 0.123(4) Uiso 0.69(2) 1 d P C 1
N1 N 0.8760(2) 0.88814(18) 0.3462(2) 0.0510(7) Uani 1 1 d . . .
N2 N 0.8315(2) 0.51136(17) 0.54204(19) 0.0455(7) Uani 1 1 d D . .
C1 C 0.9168(2) 0.8742(2) 0.4257(3) 0.0513(8) Uani 1 1 d . . .
H1 H 0.9529 0.9147 0.4550 0.062 Uiso 1 1 calc R . .
C2 C 0.9071(2) 0.8012(2) 0.4666(2) 0.0492(8) Uani 1 1 d . . .
H2 H 0.9365 0.7932 0.5224 0.059 Uiso 1 1 calc R . .
C3 C 0.8534(2) 0.7401(2) 0.4239(3) 0.0471(8) Uani 1 1 d . . .
C4 C 0.8093(3) 0.7555(3) 0.3412(3) 0.0634(11) Uani 1 1 d . . .
H3 H 0.7715 0.7169 0.3108 0.076 Uiso 1 1 calc R . .
C5 C 0.8234(3) 0.8302(3) 0.3054(3) 0.0626(10) Uani 1 1 d . . .
H4 H 0.7946 0.8403 0.2498 0.075 Uiso 1 1 calc R . .
C6 C 0.8442(2) 0.6602(2) 0.4653(2) 0.0457(8) Uani 1 1 d D . .
C7 C 0.9165(2) 0.6215(2) 0.5131(2) 0.0595(10) Uani 1 1 d D . .
H5 H 0.9703 0.6461 0.5196 0.071 Uiso 1 1 calc R . .
C8 C 0.9097(2) 0.5472(2) 0.5508(2) 0.0564(9) Uani 1 1 d D . .
H6 H 0.9588 0.5215 0.5825 0.068 Uiso 1 1 calc R . .
C9 C 0.7604(2) 0.5471(2) 0.4965(2) 0.0479(8) Uani 1 1 d D . .
H7 H 0.7072 0.5216 0.4912 0.057 Uiso 1 1 calc R . .
C10 C 0.7654(2) 0.6213(2) 0.4574(2) 0.0509(8) Uani 1 1 d D . .
H8 H 0.7156 0.6455 0.4255 0.061 Uiso 1 1 calc R . .
C11 C 0.8259(3) 0.4298(2) 0.5824(3) 0.0526(9) Uani 1 1 d . . .
H10 H 0.7688 0.4234 0.5925 0.063 Uiso 1 1 calc R . .
H9 H 0.8671 0.4281 0.6365 0.063 Uiso 1 1 calc R . .
C12 C 0.8435(2) 0.3587(2) 0.5288(2) 0.0396(7) Uani 1 1 d . . .
C13 C 0.8589(2) 0.2817(2) 0.5662(2) 0.0455(7) Uani 1 1 d . . .
H11 H 0.8611 0.2763 0.6234 0.055 Uiso 1 1 calc R . .
C14 C 0.8710(2) 0.2132(2) 0.5207(2) 0.0451(7) Uani 1 1 d . . .
H12 H 0.8797 0.1620 0.5468 0.054 Uiso 1 1 calc R . .
C15 C 0.8703(2) 0.2209(2) 0.4359(2) 0.0398(7) Uani 1 1 d . . .
C16 C 0.8572(2) 0.2982(2) 0.3982(2) 0.0423(7) Uani 1 1 d . . .
H13 H 0.8584 0.3041 0.3418 0.051 Uiso 1 1 calc R . .
C17 C 0.8426(2) 0.3665(2) 0.4435(2) 0.0435(7) Uani 1 1 d . . .
H14 H 0.8322 0.4175 0.4172 0.052 Uiso 1 1 calc R . .
C18 C 0.8831(2) 0.1469(2) 0.3854(2) 0.0469(8) Uani 1 1 d . . .

loop_
_atom_site_aniso_label
_atom_site_aniso_U_11
_atom_site_aniso_U_22
_atom_site_aniso_U_33
_atom_site_aniso_U_23
_atom_site_aniso_U_13
_atom_site_aniso_U_12
Cd1 0.05625(19) 0.03735(17) 0.04701(19) -0.00425(10) 0.01687(13) 0.00238(10)
Cl1 0.0581(6) 0.0825(8) 0.0572(6) -0.0079(5) 0.0126(5) 0.0147(5)
Cl2 0.0476(5) 0.1023(8) 0.0410(5) 0.0123(5) 0.0084(4) -0.0083(5)
O1 0.117(3) 0.0426(15) 0.0595(17) -0.0044(13) 0.0409(17) 0.0068(15)
O2 0.0664(16) 0.0362(12) 0.0567(15) -0.0029(11) 0.0155(12) 0.0034(11)
N1 0.0528(17) 0.0388(15) 0.0595(19) -0.0031(14) 0.0096(14) -0.0020(13)
N2 0.0494(16) 0.0356(14) 0.0545(18) -0.0091(12) 0.0184(14) -0.0035(12)
C1 0.0496(19) 0.0409(18) 0.062(2) -0.0042(16) 0.0109(17) -0.0091(15)
C2 0.0444(18) 0.0436(18) 0.057(2) -0.0008(16) 0.0080(15) -0.0053(15)
C3 0.0426(17) 0.0342(16) 0.065(2) -0.0038(15) 0.0129(16) 0.0009(13)
C4 0.068(3) 0.043(2) 0.071(3) -0.0076(19) 0.001(2) -0.0111(18)
C5 0.069(3) 0.047(2) 0.061(2) -0.0041(19) -0.0050(19) -0.0065(19)
C6 0.0410(17) 0.0353(16) 0.061(2) -0.0072(15) 0.0122(15) -0.0016(13)
C7 0.0386(18) 0.047(2) 0.091(3) 0.003(2) 0.0099(18) -0.0049(15)
C8 0.0446(19) 0.0459(19) 0.075(3) 0.0021(19) 0.0071(17) 0.0010(16)
C9 0.0423(17) 0.0432(18) 0.060(2) -0.0134(16) 0.0164(15) -0.0091(14)
C10 0.0374(17) 0.0463(19) 0.068(2) -0.0073(17) 0.0096(16) -0.0007(14)
C11 0.068(2) 0.0414(18) 0.056(2) -0.0037(16) 0.0289(18) -0.0022(17)
C12 0.0389(16) 0.0362(15) 0.0452(18) -0.0054(13) 0.0127(13) -0.0025(12)
C13 0.0517(19) 0.0451(18) 0.0409(17) 0.0017(14) 0.0134(14) -0.0014(15)
C14 0.0487(18) 0.0388(17) 0.0476(19) 0.0034(14) 0.0109(15) 0.0036(14)
C15 0.0377(15) 0.0338(15) 0.0465(18) -0.0026(13) 0.0070(13) 0.0002(12)
C16 0.0467(17) 0.0415(17) 0.0393(16) -0.0013(14) 0.0111(13) 0.0009(14)
C17 0.0524(19) 0.0331(15) 0.0467(18) 0.0003(14) 0.0148(15) 0.0011(13)
C18 0.0473(18) 0.0393(17) 0.054(2) -0.0075(15) 0.0120(15) 0.0002(14)

loop_
_atom_type_symbol
_atom_type_description
_atom_type_scat_dispersion_real
_atom_type_scat_dispersion_imag
_atom_type_scat_source
C C 0.0033 0.0016 'International Tables Vol C Tables 4.2.6.8 and 6.1.1.4'
H H 0.0000 0.0000 'International Tables Vol C Tables 4.2.6.8 and 6.1.1.4'
N N 0.0061 0.0033 'International Tables Vol C Tables 4.2.6.8 and 6.1.1.4'
O O 0.0106 0.0060 'International Tables Vol C Tables 4.2.6.8 and 6.1.1.4'
Cl Cl 0.1484 0.1585 'International Tables Vol C Tables 4.2.6.8 and 6.1.1.4'
Cd Cd -0.8075 1.2024 'International Tables Vol C Tables 4.2.6.8 and 6.1.1.4'

loop_
_geom_angle_atom_site_label_1
_geom_angle_atom_site_label_2
_geom_angle_atom_site_label_3
_geom_angle
_geom_angle_site_symmetry_1
_geom_angle_site_symmetry_3
N1 Cd1 O1 142.06(11) 1_545 .
N1 Cd1 O2 87.08(10) 1_545 .
O1 Cd1 O2 55.08(9) . .
N1 Cd1 Cl2 113.20(9) 1_545 2_755
O1 Cd1 Cl2 104.49(8) . 2_755
O2 Cd1 Cl2 157.23(7) . 2_755
N1 Cd1 Cl1 88.95(8) 1_545 .
O1 Cd1 Cl1 90.57(9) . .
O2 Cd1 Cl1 93.25(7) . .
Cl2 Cd1 Cl1 97.21(4) 2_755 .
N1 Cd1 C18 114.26(12) 1_545 .
O1 Cd1 C18 27.82(11) . .
O2 Cd1 C18 27.31(10) . .
Cl2 Cd1 C18 131.92(9) 2_755 .
Cl1 Cd1 C18 90.95(8) . .
N1 Cd1 Cl2 87.78(8) 1_545 .
O1 Cd1 Cl2 91.86(9) . .
O2 Cd1 Cl2 86.35(7) . .
Cl2 Cd1 Cl2 84.30(4) 2_755 .
Cl1 Cd1 Cl2 176.72(4) . .
C18 Cd1 Cl2 90.18(8) . .
Cd1 Cl2 Cd1 95.00(4) 2_755 .
C18 O1 Cd1 92.2(2) . .
C18 O2 Cd1 90.8(2) . .
C1 N1 C5 118.3(3) . .
C1 N1 Cd1 119.5(2) . 1_565
C5 N1 Cd1 122.1(3) . 1_565
C9 N2 C8 121.0(3) . .
C9 N2 C11 120.0(3) . .
C8 N2 C11 119.0(3) . .
N1 C1 C2 122.1(3) . .
C3 C2 C1 119.7(4) . .
C2 C3 C4 118.1(3) . .
C2 C3 C6 120.8(3) . .
C4 C3 C6 121.1(3) . .
C5 C4 C3 118.1(4) . .
N1 C5 C4 123.6(4) . .
C7 C6 C10 117.7(3) . .
C7 C6 C3 119.6(3) . .
C10 C6 C3 122.7(3) . .
C8 C7 C6 120.6(3) . .
N2 C8 C7 119.9(4) . .
N2 C9 C10 120.3(3) . .
C9 C10 C6 120.5(3) . .
N2 C11 C12 112.6(3) . .
C13 C12 C17 118.7(3) . .
C13 C12 C11 118.1(3) . .
C17 C12 C11 123.2(3) . .
C14 C13 C12 121.7(3) . .
C13 C14 C15 119.7(3) . .
C14 C15 C16 119.1(3) . .
C14 C15 C18 120.4(3) . .
C16 C15 C18 120.5(3) . .
C17 C16 C15 121.0(3) . .
C16 C17 C12 119.8(3) . .
O2 C18 O1 121.7(3) . .
O2 C18 C15 119.8(3) . .
O1 C18 C15 118.5(3) . .
O2 C18 Cd1 61.93(19) . .
O1 C18 Cd1 59.95(19) . .
C15 C18 Cd1 174.8(3) . .

loop_
_geom_bond_atom_site_label_1
_geom_bond_atom_site_label_2
_geom_bond_distance
_geom_bond_site_symmetry_2
Cd1 N1 2.330(3) 1_545
Cd1 O1 2.360(3) .
Cd1 O2 2.404(3) .
Cd1 Cl2 2.5147(12) 2_755
Cd1 Cl1 2.5931(13) .
Cd1 C18 2.724(3) .
Cd1 Cl2 2.7396(13) .
Cl2 Cd1 2.5147(12) 2_755
O1 C18 1.272(5) .
O2 C18 1.250(5) .
O1WB O1WB 1.32(3) 2_756
O2WB O2WB 1.55(4) 2_756
N1 C1 1.328(5) .
N1 C5 1.331(5) .
N1 Cd1 2.330(3) 1_565
N2 C9 1.335(5) .
N2 C8 1.355(5) .
N2 C11 1.493(5) .
C1 C2 1.387(5) .
C2 C3 1.387(5) .
C3 C4 1.390(6) .
C3 C6 1.486(5) .
C4 C5 1.388(6) .
C6 C7 1.384(5) .
C6 C10 1.387(5) .
C7 C8 1.370(6) .
C9 C10 1.375(6) .
C11 C12 1.514(5) .
C12 C13 1.388(5) .
C12 C17 1.394(5) .
C13 C14 1.376(5) .
C14 C15 1.388(5) .
C15 C16 1.393(5) .
C15 C18 1.498(5) .
C16 C17 1.383(5) .
